data_4340003
loop_
_publ_author_name
'Adonin, Sergey A.'
'Peresypkina, Eugenia V.'
'Sokolov, Maxim N.'
'Korolkov, Ilya V.'
'Fedin, Vladimir P.'

_publ_section_title
;
 Polyoxomolybdate-Supported Bismuth Trihalides [Mo8O26(BiX3)2](4-) (X =
 Cl, Br, I): Syntheses and Study of Polymorphism.
;
_journal_issue 13
_journal_name_full 'Inorganic chemistry'
_journal_page_first 6886
_journal_page_last 6892
_journal_paper_doi 10.1021/ic500710t
_journal_volume 53
_journal_year 2014
_chemical_formula_moiety 'Bi2 Br6 Mo8 O26, 4(C16 H36 N), 2(C2 H3 N)'
_chemical_formula_structural '(Bu4 N)4 [Mo8 O26 (Bi Br3)2] * 2(C2 H3 N)'
_chemical_formula_sum 'C68 H150 Bi2 Br6 Mo8 N6 O26'
_chemical_formula_weight 3132.88
_chemical_name_systematic
; 
 ? 
;
_space_group_IT_number 14
_symmetry_cell_setting monoclinic
_symmetry_space_group_name_Hall '-P 2yn'
_symmetry_space_group_name_H-M 'P 1 21/n 1'
_atom_sites_solution_hydrogens geom
_atom_sites_solution_primary direct
_atom_sites_solution_secondary difmap
_audit_creation_method SHELXL-97
_cell_angle_alpha 90.00
_cell_angle_beta 102.250(2)
_cell_angle_gamma 90.00
_cell_formula_units_Z 2
_cell_length_a 16.2030(2)
_cell_length_b 16.9342(3)
_cell_length_c 19.4793(3)
_cell_measurement_reflns_used 13005
_cell_measurement_temperature 123(2)
_cell_measurement_theta_max 34.5000
_cell_measurement_theta_min 3.2130
_cell_volume 5223.13(14)
_computing_cell_refinement
;
CrysAlisPro, Agilent Technologies,
Version 1.171.36.28 (release 01-02-2013 CrysAlis171 .NET)
(compiled Feb  1 2013,16:14:44)
;
_computing_data_collection
;
CrysAlisPro, Agilent Technologies,
Version 1.171.36.28 (release 01-02-2013 CrysAlis171 .NET)
(compiled Feb  1 2013,16:14:44)
;
_computing_data_reduction
;
CrysAlisPro, Agilent Technologies,
Version 1.171.36.28 (release 01-02-2013 CrysAlis171 .NET)
(compiled Feb  1 2013,16:14:44)
;
_computing_structure_refinement 'SHELXL-97 (Sheldrick, 2008)'
_computing_structure_solution 'SHELXS-97 (Sheldrick, 2008)'
_diffrn_ambient_temperature 123(2)
_diffrn_detector_area_resol_mean 15.9702
_diffrn_measured_fraction_theta_full 0.994
_diffrn_measured_fraction_theta_max 0.911
_diffrn_measurement_device_type 'SuperNova, Single source at offset, Eos'
_diffrn_measurement_method '\w scans'
_diffrn_radiation_monochromator mirror
_diffrn_radiation_source 'SuperNova (Mo) X-ray Source'
_diffrn_radiation_type MoK\a
_diffrn_radiation_wavelength 0.71073
_diffrn_reflns_av_R_equivalents 0.0327
_diffrn_reflns_av_sigmaI/netI 0.1102
_diffrn_reflns_limit_h_max 25
_diffrn_reflns_limit_h_min -21
_diffrn_reflns_limit_k_max 25
_diffrn_reflns_limit_k_min -26
_diffrn_reflns_limit_l_max 21
_diffrn_reflns_limit_l_min -30
_diffrn_reflns_number 35460
_diffrn_reflns_theta_full 25.00
_diffrn_reflns_theta_max 34.77
_diffrn_reflns_theta_min 2.98
_exptl_absorpt_coefficient_mu 6.641
_exptl_absorpt_correction_T_max 0.730
_exptl_absorpt_correction_T_min 0.504
_exptl_absorpt_correction_type analytical
_exptl_absorpt_process_details
;
CrysAlisPro, Agilent Technologies,
Version 1.171.36.28 (release 01-02-2013 CrysAlis171 .NET)
(compiled Feb  1 2013,16:14:44)
Analytical numeric absorption correction using a multifaceted crystal
            model based on expressions derived by R.C. Clark & J.S. Reid.
(Clark, R. C. & Reid, J. S. (1995). Acta Cryst. A51, 887-897)
;
_exptl_crystal_colour colourless
_exptl_crystal_density_diffrn 1.992
_exptl_crystal_density_method 'not measured'
_exptl_crystal_description prism
_exptl_crystal_F_000 3040
_exptl_crystal_size_max 0.1732
_exptl_crystal_size_mid 0.1333
_exptl_crystal_size_min 0.0557
_refine_diff_density_max 3.525
_refine_diff_density_min -1.629
_refine_diff_density_rms 0.170
_refine_ls_extinction_method none
_refine_ls_goodness_of_fit_ref 0.780
_refine_ls_hydrogen_treatment constr
_refine_ls_matrix_type full
_refine_ls_number_parameters 532
_refine_ls_number_reflns 20591
_refine_ls_number_restraints 0
_refine_ls_restrained_S_all 0.780
_refine_ls_R_factor_all 0.0594
_refine_ls_R_factor_gt 0.0313
_refine_ls_shift/su_max 0.004
_refine_ls_shift/su_mean 0.000
_refine_ls_structure_factor_coef Fsqd
_refine_ls_weighting_details 'calc w=1/[\s^2^(Fo^2^)+(0.0138P)^2^+0.0000P] where P=(Fo^2^+2Fc^2^)/3'
_refine_ls_weighting_scheme calc
_refine_ls_wR_factor_gt 0.0513
_refine_ls_wR_factor_ref 0.0532
_reflns_number_gt 12751
_reflns_number_total 20591
_reflns_threshold_expression >2sigma(I)
_cod_data_source_file ic500710t_si_001.cif
_cod_data_source_block compound_2*2MeCN
_cod_depositor_comments 'Adding full bibliography for 4340001--4340007.cif.'
_cod_original_sg_symbol_H-M P2(1)/n
_cod_database_code 4340003

loop_
_symmetry_equiv_pos_as_xyz
'x, y, z'
'-x+1/2, y+1/2, -z+1/2'
'-x, -y, -z'
'x-1/2, -y-1/2, z-1/2'

loop_
_atom_site_label
_atom_site_type_symbol
_atom_site_fract_x
_atom_site_fract_y
_atom_site_fract_z
_atom_site_U_iso_or_equiv
_atom_site_adp_type
_atom_site_occupancy
_atom_site_symmetry_multiplicity
_atom_site_calc_flag
_atom_site_refinement_flags
Bi1 Bi 0.090608(7) 0.743907(8) 0.916988(6) 0.01175(3) Uani 1 1 d .
Br1 Br 0.260054(19) 0.72493(2) 0.947625(17) 0.01593(7) Uani 1 1 d .
Br2 Br 0.07260(2) 0.60464(2) 0.97262(2) 0.02661(9) Uani 1 1 d .
Br3 Br 0.06588(2) 0.68140(3) 0.787037(18) 0.02827(10) Uani 1 1 d .
Mo1 Mo -0.135282(16) 0.832653(17) 0.938021(14) 0.00966(6) Uani 1 1 d .
Mo2 Mo 0.014452(15) 0.856531(17) 1.077434(13) 0.00844(5) Uani 1 1 d .
Mo3 Mo 0.104825(15) 0.981149(17) 0.992812(13) 0.00760(5) Uani 1 1 d .
Mo4 Mo -0.042699(15) 0.959509(17) 0.853781(13) 0.00878(6) Uani 1 1 d .
O1 O -0.23108(12) 0.78917(14) 0.92245(11) 0.0158(5) Uani 1 1 d .
O2 O 0.02504(12) 0.83060(13) 1.16306(10) 0.0130(5) Uani 1 1 d .
O3 O 0.15717(12) 0.90556(13) 0.96382(10) 0.0118(5) Uani 1 1 d .
O4 O -0.07457(12) 1.00848(14) 0.77658(10) 0.0137(5) Uani 1 1 d .
O5 O 0.07516(12) 0.78922(14) 1.04317(11) 0.0130(5) Uani 1 1 d .
O6 O -0.06921(12) 0.76309(13) 0.91198(11) 0.0130(5) Uani 1 1 d .
O7 O 0.02059(12) 0.88417(13) 0.83536(11) 0.0135(5) Uani 1 1 d .
O10 O -0.01646(11) 0.92618(13) 0.97277(10) 0.0083(4) Uani 1 1 d .
O11 O -0.09505(12) 0.82006(13) 1.03787(10) 0.0106(5) Uani 1 1 d .
O12 O 0.17940(11) 1.05630(13) 1.01942(10) 0.0102(5) Uani 1 1 d .
O13 O -0.14189(12) 0.90283(13) 0.86014(10) 0.0111(5) Uani 1 1 d .
O14 O 0.05152(11) 1.02980(13) 0.90261(10) 0.0086(4) Uani 1 1 d .
O15 O 0.09929(11) 0.94443(13) 1.08674(10) 0.0085(4) Uani 1 1 d .
N1 N 0.28854(14) 0.76287(17) 1.19362(13) 0.0128(6) Uani 1 1 d .
N2 N 0.31161(15) 0.56971(16) 0.75450(13) 0.0115(6) Uani 1 1 d .
C111 C 0.28595(19) 0.8174(2) 1.13155(15) 0.0127(7) Uani 1 1 d .
H11A H 0.2688 0.7862 1.0879 0.015 Uiso 1 1 calc R
H11B H 0.2417 0.8577 1.1317 0.015 Uiso 1 1 calc R
C112 C 0.36728(18) 0.8594(2) 1.12920(17) 0.0159(7) Uani 1 1 d .
H11C H 0.4089 0.8208 1.1187 0.019 Uiso 1 1 calc R
H11D H 0.3908 0.8831 1.1757 0.019 Uiso 1 1 calc R
C113 C 0.35283(19) 0.9242(2) 1.07307(17) 0.0192(8) Uani 1 1 d .
H11E H 0.3245 0.9010 1.0275 0.023 Uiso 1 1 calc R
H11F H 0.3148 0.9648 1.0859 0.023 Uiso 1 1 calc R
C114 C 0.4343(2) 0.9631(2) 1.06486(19) 0.0250(9) Uani 1 1 d .
H11G H 0.4214 1.0079 1.0325 0.037 Uiso 1 1 calc R
H11H H 0.4690 0.9247 1.0460 0.037 Uiso 1 1 calc R
H11I H 0.4652 0.9818 1.1107 0.037 Uiso 1 1 calc R
C121 C 0.30436(19) 0.8099(2) 1.26158(16) 0.0152(7) Uani 1 1 d .
H12A H 0.3004 0.7736 1.3006 0.018 Uiso 1 1 calc R
H12B H 0.3629 0.8305 1.2705 0.018 Uiso 1 1 calc R
C122 C 0.2452(2) 0.8783(2) 1.26333(17) 0.0194(8) Uani 1 1 d .
H12C H 0.1865 0.8612 1.2438 0.023 Uiso 1 1 calc R
H12D H 0.2589 0.9215 1.2333 0.023 Uiso 1 1 calc R
C123 C 0.2512(2) 0.9094(2) 1.33774(18) 0.0250(9) Uani 1 1 d .
H12E H 0.2090 0.9519 1.3364 0.030 Uiso 1 1 calc R
H12F H 0.2365 0.8662 1.3672 0.030 Uiso 1 1 calc R
C124 C 0.3366(2) 0.9409(3) 1.3717(2) 0.0365(11) Uani 1 1 d .
H12G H 0.3335 0.9668 1.4161 0.055 Uiso 1 1 calc R
H12H H 0.3549 0.9793 1.3404 0.055 Uiso 1 1 calc R
H12I H 0.3772 0.8973 1.3809 0.055 Uiso 1 1 calc R
C131 C 0.35914(19) 0.7026(2) 1.19969(16) 0.0160(7) Uani 1 1 d .
H13A H 0.4131 0.7315 1.2040 0.019 Uiso 1 1 calc R
H13B H 0.3623 0.6726 1.2438 0.019 Uiso 1 1 calc R
C132 C 0.3518(2) 0.6444(2) 1.14015(18) 0.0242(9) Uani 1 1 d .
H13C H 0.3286 0.6716 1.0952 0.029 Uiso 1 1 calc R
H13D H 0.3119 0.6020 1.1462 0.029 Uiso 1 1 calc R
C133 C 0.4366(2) 0.6079(2) 1.1369(2) 0.0294(9) Uani 1 1 d .
H13E H 0.4644 0.5900 1.1846 0.035 Uiso 1 1 calc R
H13F H 0.4268 0.5609 1.1061 0.035 Uiso 1 1 calc R
C134 C 0.4952(3) 0.6631(3) 1.1101(2) 0.0452(12) Uani 1 1 d .
H13G H 0.5461 0.6344 1.1052 0.068 Uiso 1 1 calc R
H13H H 0.5108 0.7068 1.1433 0.068 Uiso 1 1 calc R
H13I H 0.4668 0.6841 1.0643 0.068 Uiso 1 1 calc R
C141 C 0.20356(18) 0.7214(2) 1.18211(17) 0.0156(7) Uani 1 1 d .
H14A H 0.1590 0.7623 1.1770 0.019 Uiso 1 1 calc R
H14B H 0.1951 0.6924 1.1370 0.019 Uiso 1 1 calc R
C142 C 0.19056(19) 0.6640(2) 1.23853(17) 0.0205(8) Uani 1 1 d .
H14C H 0.2005 0.6910 1.2846 0.025 Uiso 1 1 calc R
H14D H 0.2311 0.6197 1.2418 0.025 Uiso 1 1 calc R
C143 C 0.0998(2) 0.6321(2) 1.21994(19) 0.0223(8) Uani 1 1 d .
H14E H 0.0596 0.6766 1.2177 0.027 Uiso 1 1 calc R
H14F H 0.0897 0.6070 1.1730 0.027 Uiso 1 1 calc R
C144 C 0.0837(2) 0.5723(2) 1.2738(2) 0.0307(10) Uani 1 1 d .
H14G H 0.0248 0.5546 1.2613 0.046 Uiso 1 1 calc R
H14H H 0.0945 0.5968 1.3204 0.046 Uiso 1 1 calc R
H14I H 0.1213 0.5269 1.2743 0.046 Uiso 1 1 calc R
C211 C 0.26421(18) 0.6396(2) 0.71562(16) 0.0134(7) Uani 1 1 d .
H21A H 0.2030 0.6281 0.7066 0.016 Uiso 1 1 calc R
H21B H 0.2746 0.6865 0.7467 0.016 Uiso 1 1 calc R
C212 C 0.2874(2) 0.6604(2) 0.64619(17) 0.0193(8) Uani 1 1 d .
H21C H 0.2922 0.6115 0.6196 0.023 Uiso 1 1 calc R
H21D H 0.3430 0.6873 0.6553 0.023 Uiso 1 1 calc R
C213 C 0.2206(2) 0.7146(2) 0.60237(18) 0.0226(8) Uani 1 1 d .
H21E H 0.2090 0.7584 0.6325 0.027 Uiso 1 1 calc R
H21F H 0.2441 0.7378 0.5640 0.027 Uiso 1 1 calc R
C214 C 0.1385(2) 0.6744(3) 0.5708(2) 0.0390(12) Uani 1 1 d .
H21G H 0.1003 0.7123 0.5422 0.059 Uiso 1 1 calc R
H21H H 0.1126 0.6543 0.6084 0.059 Uiso 1 1 calc R
H21I H 0.1492 0.6303 0.5412 0.059 Uiso 1 1 calc R
C221 C 0.40653(18) 0.5851(2) 0.76979(16) 0.0149(7) Uani 1 1 d .
H22A H 0.4358 0.5372 0.7918 0.018 Uiso 1 1 calc R
H22B H 0.4239 0.5933 0.7246 0.018 Uiso 1 1 calc R
C222 C 0.43659(18) 0.6553(2) 0.81704(18) 0.0187(8) Uani 1 1 d .
H22C H 0.4112 0.6531 0.8590 0.022 Uiso 1 1 calc R
H22D H 0.4181 0.7049 0.7915 0.022 Uiso 1 1 calc R
C223 C 0.53277(18) 0.6545(2) 0.83990(17) 0.0181(8) Uani 1 1 d .
H22E H 0.5510 0.6032 0.8625 0.022 Uiso 1 1 calc R
H22F H 0.5576 0.6595 0.7979 0.022 Uiso 1 1 calc R
C224 C 0.5658(2) 0.7206(2) 0.8906(2) 0.0274(9) Uani 1 1 d .
H22G H 0.6276 0.7179 0.9035 0.041 Uiso 1 1 calc R
H22H H 0.5426 0.7151 0.9329 0.041 Uiso 1 1 calc R
H22I H 0.5486 0.7715 0.8683 0.041 Uiso 1 1 calc R
C231 C 0.29541(18) 0.4948(2) 0.71048(17) 0.0146(7) Uani 1 1 d .
H23A H 0.3230 0.5005 0.6700 0.018 Uiso 1 1 calc R
H23B H 0.3229 0.4501 0.7393 0.018 Uiso 1 1 calc R
C232 C 0.20403(19) 0.4740(2) 0.68283(18) 0.0182(8) Uani 1 1 d .
H23C H 0.1776 0.5140 0.6480 0.022 Uiso 1 1 calc R
H23D H 0.1737 0.4744 0.7219 0.022 Uiso 1 1 calc R
C233 C 0.19637(19) 0.3929(2) 0.64863(18) 0.0191(8) Uani 1 1 d .
H23E H 0.2269 0.3930 0.6097 0.023 Uiso 1 1 calc R
H23F H 0.2235 0.3533 0.6836 0.023 Uiso 1 1 calc R
C234 C 0.10534(19) 0.3694(2) 0.62038(19) 0.0252(9) Uani 1 1 d .
H23G H 0.1036 0.3182 0.5966 0.038 Uiso 1 1 calc R
H23H H 0.0776 0.4093 0.5869 0.038 Uiso 1 1 calc R
H23I H 0.0759 0.3653 0.6593 0.038 Uiso 1 1 calc R
C241 C 0.27986(18) 0.5605(2) 0.82202(15) 0.0137(7) Uani 1 1 d .
H24A H 0.2875 0.6115 0.8475 0.016 Uiso 1 1 calc R
H24B H 0.2185 0.5495 0.8096 0.016 Uiso 1 1 calc R
C242 C 0.3222(2) 0.4963(2) 0.87134(17) 0.0198(8) Uani 1 1 d .
H24C H 0.3843 0.5032 0.8804 0.024 Uiso 1 1 calc R
H24D H 0.3083 0.4441 0.8492 0.024 Uiso 1 1 calc R
C243 C 0.2927(2) 0.4997(2) 0.94062(17) 0.0238(8) Uani 1 1 d .
H24E H 0.3097 0.5509 0.9640 0.029 Uiso 1 1 calc R
H24F H 0.2303 0.4965 0.9311 0.029 Uiso 1 1 calc R
C244 C 0.3299(2) 0.4329(2) 0.98937(19) 0.0312(10) Uani 1 1 d .
H24G H 0.3081 0.4357 1.0325 0.047 Uiso 1 1 calc R
H24H H 0.3916 0.4378 1.0010 0.047 Uiso 1 1 calc R
H24I H 0.3141 0.3822 0.9660 0.047 Uiso 1 1 calc R
N1S N 0.1441(2) 0.3592(3) 0.8127(2) 0.0496(11) Uani 1 1 d .
C1S C 0.1214(2) 0.3657(3) 0.8637(2) 0.0324(10) Uani 1 1 d .
C2S C 0.0922(2) 0.3735(2) 0.9296(2) 0.0342(10) Uani 1 1 d .
H2S1 H 0.0453 0.3369 0.9294 0.051 Uiso 1 1 calc R
H2S2 H 0.0732 0.4277 0.9344 0.051 Uiso 1 1 calc R
H2S3 H 0.1387 0.3610 0.9692 0.051 Uiso 1 1 calc R

loop_
_atom_site_aniso_label
_atom_site_aniso_U_11
_atom_site_aniso_U_22
_atom_site_aniso_U_33
_atom_site_aniso_U_23
_atom_site_aniso_U_13
_atom_site_aniso_U_12
Bi1 0.01315(5) 0.01095(6) 0.01121(5) -0.00142(5) 0.00268(4) 0.00251(5)
Br1 0.01479(15) 0.01521(18) 0.01690(16) -0.00157(13) 0.00134(12) 0.00282(13)
Br2 0.03029(19) 0.01219(19) 0.0415(2) 0.00482(17) 0.01704(17) 0.00232(16)
Br3 0.02179(17) 0.0430(3) 0.01721(18) -0.01390(18) -0.00213(14) 0.01209(18)
Mo1 0.00965(12) 0.00871(14) 0.00992(13) -0.00184(11) 0.00050(10) -0.00146(11)
Mo2 0.00997(12) 0.00707(14) 0.00766(12) 0.00028(10) 0.00047(9) 0.00099(11)
Mo3 0.00695(11) 0.00792(14) 0.00751(12) -0.00041(10) 0.00061(9) 0.00095(10)
Mo4 0.01007(12) 0.00903(14) 0.00668(12) -0.00107(10) 0.00054(9) -0.00012(11)
O1 0.0120(10) 0.0178(14) 0.0164(12) -0.0034(10) 0.0005(9) -0.0055(10)
O2 0.0164(11) 0.0111(12) 0.0109(11) 0.0032(9) 0.0017(9) 0.0031(10)
O3 0.0113(10) 0.0136(13) 0.0114(11) -0.0030(9) 0.0041(8) 0.0005(9)
O4 0.0162(11) 0.0135(13) 0.0101(11) 0.0018(9) -0.0001(9) 0.0016(10)
O5 0.0141(10) 0.0146(13) 0.0099(11) -0.0015(9) 0.0016(8) 0.0007(10)
O6 0.0141(10) 0.0106(13) 0.0144(11) -0.0035(9) 0.0032(8) -0.0022(9)
O7 0.0141(10) 0.0126(13) 0.0133(11) -0.0026(10) 0.0020(9) 0.0010(10)
O10 0.0080(9) 0.0103(12) 0.0064(10) 0.0008(9) 0.0011(8) 0.0013(9)
O11 0.0117(10) 0.0094(12) 0.0113(11) 0.0001(9) 0.0035(8) -0.0007(9)
O12 0.0073(9) 0.0101(12) 0.0128(11) 0.0008(9) 0.0010(8) -0.0012(9)
O13 0.0105(10) 0.0109(12) 0.0107(11) -0.0012(9) -0.0001(8) -0.0001(9)
O14 0.0102(9) 0.0072(11) 0.0083(10) 0.0000(9) 0.0021(8) 0.0004(9)
O15 0.0080(9) 0.0078(12) 0.0085(10) 0.0017(9) -0.0010(8) -0.0015(9)
N1 0.0101(11) 0.0146(16) 0.0115(13) 0.0035(11) -0.0028(9) 0.0027(11)
N2 0.0103(12) 0.0117(15) 0.0133(13) 0.0005(11) 0.0043(10) 0.0024(11)
C111 0.0195(16) 0.0102(17) 0.0078(15) 0.0034(13) 0.0014(12) 0.0043(14)
C112 0.0119(14) 0.0179(19) 0.0175(17) 0.0026(15) 0.0024(13) 0.0026(14)
C113 0.0164(16) 0.021(2) 0.0207(18) 0.0071(16) 0.0040(14) 0.0037(15)
C114 0.0226(18) 0.025(2) 0.028(2) 0.0064(17) 0.0053(15) 0.0010(17)
C121 0.0163(15) 0.0188(19) 0.0091(15) 0.0001(14) -0.0006(12) -0.0015(14)
C122 0.0180(16) 0.023(2) 0.0178(18) -0.0058(15) 0.0044(14) -0.0006(16)
C123 0.034(2) 0.021(2) 0.0215(19) -0.0015(16) 0.0096(16) 0.0003(18)
C124 0.042(2) 0.038(3) 0.027(2) -0.005(2) 0.0022(18) -0.007(2)
C131 0.0147(15) 0.0168(19) 0.0154(17) 0.0055(14) 0.0004(13) 0.0059(14)
C132 0.0300(19) 0.023(2) 0.0189(19) -0.0035(16) 0.0033(15) 0.0082(17)
C133 0.042(2) 0.024(2) 0.025(2) 0.0058(17) 0.0124(17) 0.0175(19)
C134 0.051(3) 0.038(3) 0.057(3) 0.015(2) 0.033(2) 0.022(2)
C141 0.0143(15) 0.0141(18) 0.0172(17) 0.0007(14) 0.0008(13) 0.0009(14)
C142 0.0170(16) 0.025(2) 0.0189(18) 0.0074(16) 0.0029(13) 0.0013(16)
C143 0.0215(17) 0.014(2) 0.030(2) 0.0038(16) 0.0028(15) 0.0008(15)
C144 0.029(2) 0.025(2) 0.041(2) 0.011(2) 0.0143(18) 0.0033(18)
C211 0.0121(14) 0.0144(18) 0.0135(16) -0.0003(14) 0.0020(12) 0.0035(14)
C212 0.0208(17) 0.018(2) 0.0209(18) 0.0057(15) 0.0077(14) 0.0038(15)
C213 0.0258(18) 0.023(2) 0.0209(19) 0.0087(16) 0.0088(15) 0.0071(17)
C214 0.037(2) 0.038(3) 0.034(2) 0.010(2) -0.0106(19) -0.008(2)
C221 0.0109(14) 0.020(2) 0.0136(16) -0.0006(14) 0.0032(12) -0.0025(14)
C222 0.0133(15) 0.019(2) 0.0238(19) -0.0036(15) 0.0036(13) -0.0012(14)
C223 0.0134(15) 0.024(2) 0.0165(17) -0.0033(15) 0.0025(13) 0.0026(15)
C224 0.0159(16) 0.021(2) 0.042(2) -0.0062(18) -0.0002(16) -0.0033(16)
C231 0.0161(15) 0.0146(18) 0.0141(16) -0.0032(14) 0.0052(12) 0.0051(14)
C232 0.0186(16) 0.0154(19) 0.0209(18) -0.0031(15) 0.0049(14) 0.0006(15)
C233 0.0216(17) 0.017(2) 0.0207(18) -0.0036(15) 0.0091(14) -0.0019(15)
C234 0.0214(17) 0.023(2) 0.031(2) -0.0069(18) 0.0068(15) -0.0019(17)
C241 0.0143(15) 0.0152(18) 0.0111(16) 0.0025(13) 0.0018(12) 0.0033(14)
C242 0.0202(16) 0.025(2) 0.0170(17) 0.0013(15) 0.0103(14) 0.0099(16)
C243 0.0326(19) 0.023(2) 0.0176(18) 0.0027(16) 0.0083(15) 0.0047(18)
C244 0.048(2) 0.026(2) 0.023(2) 0.0068(18) 0.0150(18) 0.007(2)
N1S 0.051(2) 0.062(3) 0.038(2) 0.012(2) 0.0149(19) 0.013(2)
C1S 0.029(2) 0.033(3) 0.036(2) 0.005(2) 0.0074(18) 0.004(2)
C2S 0.043(2) 0.022(2) 0.043(3) 0.000(2) 0.021(2) -0.004(2)

loop_
_atom_type_symbol
_atom_type_description
_atom_type_scat_dispersion_real
_atom_type_scat_dispersion_imag
_atom_type_scat_source
C C 0.0033 0.0016 'International Tables Vol C Tables 4.2.6.8 and 6.1.1.4'
H H 0.0000 0.0000 'International Tables Vol C Tables 4.2.6.8 and 6.1.1.4'
N N 0.0061 0.0033 'International Tables Vol C Tables 4.2.6.8 and 6.1.1.4'
O O 0.0106 0.0060 'International Tables Vol C Tables 4.2.6.8 and 6.1.1.4'
Br Br -0.2901 2.4595 'International Tables Vol C Tables 4.2.6.8 and 6.1.1.4'
Mo Mo -1.6832 0.6857 'International Tables Vol C Tables 4.2.6.8 and 6.1.1.4'
Bi Bi -4.1077 10.2566 'International Tables Vol C Tables 4.2.6.8 and 6.1.1.4'

loop_
_exptl_crystal_face_index_h
_exptl_crystal_face_index_k
_exptl_crystal_face_index_l
_exptl_crystal_face_perp_dist
_exptl_oxdiff_crystal_face_indexfrac_h
_exptl_oxdiff_crystal_face_indexfrac_k
_exptl_oxdiff_crystal_face_indexfrac_l
_exptl_oxdiff_crystal_face_x
_exptl_oxdiff_crystal_face_y
_exptl_oxdiff_crystal_face_z
0 -1 1 0.0624 -0.0000 -1.0000 1.0000 0.0170 -0.0517 0.0133
0 1 -1 0.0624 0.0000 1.0000 -1.0000 -0.0170 0.0517 -0.0133
1 -1 0 0.0543 1.0000 -1.0000 -0.0000 0.0573 -0.0218 0.0004
0 1 1 0.0691 -0.0000 1.0000 1.0000 -0.0196 0.0137 0.0507
0 -1 -1 0.0561 0.0000 -1.0000 -1.0000 0.0196 -0.0137 -0.0507
-1 0 1 0.0358 -1.0000 0.0000 1.0000 -0.0403 -0.0300 0.0129
1 0 -1 0.0198 1.0000 -0.0000 -1.0000 0.0403 0.0300 -0.0129
-2 1 1 0.0431 -2.0000 1.0000 1.0000 -0.0975 -0.0082 0.0124
1 2 1 0.0742 1.0000 2.0000 1.0000 0.0011 0.0573 0.0886
-1 -2 -1 0.0742 -1.0000 -2.0000 -1.0000 -0.0011 -0.0573 -0.0886
1 0 2 0.0942 1.0000 -0.0000 2.0000 0.0364 -0.0272 0.0832
-1 0 -2 0.0872 -1.0000 0.0000 -2.0000 -0.0364 0.0272 -0.0832
-1 1 0 0.0592 -1.0000 1.0000 0.0000 -0.0573 0.0218 -0.0004

loop_
_geom_angle_atom_site_label_1
_geom_angle_atom_site_label_2
_geom_angle_atom_site_label_3
_geom_angle
_geom_angle_site_symmetry_1
_geom_angle_site_symmetry_3
O6 Bi1 O5 72.95(6) . .
O6 Bi1 Br2 86.03(5) . .
O5 Bi1 Br2 80.59(5) . .
O6 Bi1 Br3 93.77(5) . .
O5 Bi1 Br3 164.90(5) . .
Br2 Bi1 Br3 91.566(14) . .
O6 Bi1 Br1 169.64(5) . .
O5 Bi1 Br1 96.99(4) . .
Br2 Bi1 Br1 89.927(11) . .
Br3 Bi1 Br1 95.875(11) . .
O1 Mo1 O6 104.60(11) . .
O1 Mo1 O13 103.55(9) . .
O6 Mo1 O13 97.12(10) . .
O1 Mo1 O11 103.56(10) . .
O6 Mo1 O11 97.02(9) . .
O13 Mo1 O11 145.02(9) . .
O1 Mo1 O12 94.56(9) . 3_577
O6 Mo1 O12 160.83(8) . 3_577
O13 Mo1 O12 78.62(8) . 3_577
O11 Mo1 O12 77.58(8) . 3_577
O1 Mo1 O10 164.14(9) . .
O6 Mo1 O10 91.26(8) . .
O13 Mo1 O10 74.25(7) . .
O11 Mo1 O10 73.61(8) . .
O12 Mo1 O10 69.58(7) 3_577 .
O2 Mo2 O5 105.16(10) . .
O2 Mo2 O11 101.96(9) . .
O5 Mo2 O11 100.93(10) . .
O2 Mo2 O15 100.28(9) . .
O5 Mo2 O15 95.10(9) . .
O11 Mo2 O15 147.99(9) . .
O2 Mo2 O14 90.24(9) . 3_577
O5 Mo2 O14 161.80(9) . 3_577
O11 Mo2 O14 84.91(8) . 3_577
O15 Mo2 O14 72.23(8) . 3_577
O2 Mo2 O10 162.60(9) . .
O5 Mo2 O10 91.74(9) . .
O11 Mo2 O10 78.33(8) . .
O15 Mo2 O10 73.62(7) . .
O14 Mo2 O10 72.41(7) 3_577 .
O2 Mo2 Mo3 135.34(7) . .
O5 Mo2 Mo3 82.91(8) . .
O11 Mo2 Mo3 119.85(6) . .
O15 Mo2 Mo3 35.14(5) . .
O14 Mo2 Mo3 79.27(5) 3_577 .
O10 Mo2 Mo3 41.54(5) . .
O3 Mo3 O12 106.48(10) . .
O3 Mo3 O15 101.37(10) . .
O12 Mo3 O15 96.88(9) . .
O3 Mo3 O14 100.05(9) . .
O12 Mo3 O14 95.99(9) . .
O15 Mo3 O14 150.67(8) . .
O3 Mo3 O10 96.66(9) . .
O12 Mo3 O10 156.84(9) . .
O15 Mo3 O10 78.98(7) . .
O14 Mo3 O10 78.84(8) . .
O3 Mo3 O10 171.97(8) . 3_577
O12 Mo3 O10 81.52(8) . 3_577
O15 Mo3 O10 77.91(8) . 3_577
O14 Mo3 O10 78.09(8) . 3_577
O10 Mo3 O10 75.33(9) . 3_577
O3 Mo3 Mo2 89.41(8) . .
O12 Mo3 Mo2 133.17(7) . .
O15 Mo3 Mo2 36.30(6) . .
O14 Mo3 Mo2 124.85(6) . .
O10 Mo3 Mo2 46.03(5) . .
O10 Mo3 Mo2 85.39(5) 3_577 .
O4 Mo4 O7 105.06(10) . .
O4 Mo4 O13 101.66(9) . .
O7 Mo4 O13 100.89(10) . .
O4 Mo4 O14 100.81(9) . .
O7 Mo4 O14 96.39(9) . .
O13 Mo4 O14 146.87(8) . .
O4 Mo4 O15 91.26(9) . 3_577
O7 Mo4 O15 161.57(8) . 3_577
O13 Mo4 O15 83.75(8) . 3_577
O14 Mo4 O15 71.71(7) . 3_577
O4 Mo4 O10 162.49(9) . .
O7 Mo4 O10 92.10(9) . .
O13 Mo4 O10 77.96(8) . .
O14 Mo4 O10 73.33(8) . .
O15 Mo4 O10 71.26(7) 3_577 .
Mo2 O5 Bi1 136.53(10) . .
Mo1 O6 Bi1 138.29(11) . .
Mo3 O10 Mo2 92.43(7) . .
Mo3 O10 Mo3 104.67(9) . 3_577
Mo2 O10 Mo3 96.99(7) . 3_577
Mo3 O10 Mo4 92.45(8) . .
Mo2 O10 Mo4 163.04(10) . .
Mo3 O10 Mo4 97.47(7) 3_577 .
Mo3 O10 Mo1 164.19(10) . .
Mo2 O10 Mo1 85.71(7) . .
Mo3 O10 Mo1 91.14(6) 3_577 .
Mo4 O10 Mo1 85.18(6) . .
Mo2 O11 Mo1 117.67(11) . .
Mo3 O12 Mo1 117.75(10) . 3_577
Mo4 O13 Mo1 117.41(9) . .
Mo3 O14 Mo4 108.68(10) . .
Mo3 O14 Mo2 109.57(9) . 3_577
Mo4 O14 Mo2 104.17(8) . 3_577
Mo3 O15 Mo2 108.55(9) . .
Mo3 O15 Mo4 110.46(9) . 3_577
Mo2 O15 Mo4 103.38(8) . 3_577
C111 N1 C131 111.4(2) . .
C111 N1 C141 107.0(2) . .
C131 N1 C141 110.2(3) . .
C111 N1 C121 110.3(3) . .
C131 N1 C121 107.4(2) . .
C141 N1 C121 110.5(2) . .
C241 N2 C231 110.7(2) . .
C241 N2 C211 106.4(2) . .
C231 N2 C211 111.1(2) . .
C241 N2 C221 111.2(2) . .
C231 N2 C221 107.4(2) . .
C211 N2 C221 110.2(2) . .
C112 C111 N1 115.8(2) . .
C112 C111 H11A 108.3 . .
N1 C111 H11A 108.3 . .
C112 C111 H11B 108.3 . .
N1 C111 H11B 108.3 . .
H11A C111 H11B 107.4 . .
C111 C112 C113 110.9(2) . .
C111 C112 H11C 109.5 . .
C113 C112 H11C 109.5 . .
C111 C112 H11D 109.5 . .
C113 C112 H11D 109.5 . .
H11C C112 H11D 108.0 . .
C114 C113 C112 112.5(3) . .
C114 C113 H11E 109.1 . .
C112 C113 H11E 109.1 . .
C114 C113 H11F 109.1 . .
C112 C113 H11F 109.1 . .
H11E C113 H11F 107.8 . .
C113 C114 H11G 109.5 . .
C113 C114 H11H 109.5 . .
H11G C114 H11H 109.5 . .
C113 C114 H11I 109.5 . .
H11G C114 H11I 109.5 . .
H11H C114 H11I 109.5 . .
C122 C121 N1 115.6(2) . .
C122 C121 H12A 108.4 . .
N1 C121 H12A 108.4 . .
C122 C121 H12B 108.4 . .
N1 C121 H12B 108.4 . .
H12A C121 H12B 107.4 . .
C121 C122 C123 111.9(3) . .
C121 C122 H12C 109.2 . .
C123 C122 H12C 109.2 . .
C121 C122 H12D 109.2 . .
C123 C122 H12D 109.2 . .
H12C C122 H12D 107.9 . .
C124 C123 C122 114.2(3) . .
C124 C123 H12E 108.7 . .
C122 C123 H12E 108.7 . .
C124 C123 H12F 108.7 . .
C122 C123 H12F 108.7 . .
H12E C123 H12F 107.6 . .
C123 C124 H12G 109.5 . .
C123 C124 H12H 109.5 . .
H12G C124 H12H 109.5 . .
C123 C124 H12I 109.5 . .
H12G C124 H12I 109.5 . .
H12H C124 H12I 109.5 . .
C132 C131 N1 116.4(2) . .
C132 C131 H13A 108.2 . .
N1 C131 H13A 108.2 . .
C132 C131 H13B 108.2 . .
N1 C131 H13B 108.2 . .
H13A C131 H13B 107.3 . .
C131 C132 C133 111.9(3) . .
C131 C132 H13C 109.2 . .
C133 C132 H13C 109.2 . .
C131 C132 H13D 109.2 . .
C133 C132 H13D 109.2 . .
H13C C132 H13D 107.9 . .
C134 C133 C132 113.9(3) . .
C134 C133 H13E 108.8 . .
C132 C133 H13E 108.8 . .
C134 C133 H13F 108.8 . .
C132 C133 H13F 108.8 . .
H13E C133 H13F 107.7 . .
C133 C134 H13G 109.5 . .
C133 C134 H13H 109.5 . .
H13G C134 H13H 109.5 . .
C133 C134 H13I 109.5 . .
H13G C134 H13I 109.5 . .
H13H C134 H13I 109.5 . .
C142 C141 N1 116.8(2) . .
C142 C141 H14A 108.1 . .
N1 C141 H14A 108.1 . .
C142 C141 H14B 108.1 . .
N1 C141 H14B 108.1 . .
H14A C141 H14B 107.3 . .
C141 C142 C143 109.1(3) . .
C141 C142 H14C 109.9 . .
C143 C142 H14C 109.9 . .
C141 C142 H14D 109.9 . .
C143 C142 H14D 109.9 . .
H14C C142 H14D 108.3 . .
C144 C143 C142 111.5(3) . .
C144 C143 H14E 109.3 . .
C142 C143 H14E 109.3 . .
C144 C143 H14F 109.3 . .
C142 C143 H14F 109.3 . .
H14E C143 H14F 108.0 . .
C143 C144 H14G 109.5 . .
C143 C144 H14H 109.5 . .
H14G C144 H14H 109.5 . .
C143 C144 H14I 109.5 . .
H14G C144 H14I 109.5 . .
H14H C144 H14I 109.5 . .
C212 C211 N2 115.4(3) . .
C212 C211 H21A 108.4 . .
N2 C211 H21A 108.4 . .
C212 C211 H21B 108.4 . .
N2 C211 H21B 108.4 . .
H21A C211 H21B 107.5 . .
C211 C212 C213 110.8(3) . .
C211 C212 H21C 109.5 . .
C213 C212 H21C 109.5 . .
C211 C212 H21D 109.5 . .
C213 C212 H21D 109.5 . .
H21C C212 H21D 108.1 . .
C214 C213 C212 114.6(3) . .
C214 C213 H21E 108.6 . .
C212 C213 H21E 108.6 . .
C214 C213 H21F 108.6 . .
C212 C213 H21F 108.6 . .
H21E C213 H21F 107.6 . .
C213 C214 H21G 109.5 . .
C213 C214 H21H 109.5 . .
H21G C214 H21H 109.5 . .
C213 C214 H21I 109.5 . .
H21G C214 H21I 109.5 . .
H21H C214 H21I 109.5 . .
C222 C221 N2 115.6(3) . .
C222 C221 H22A 108.4 . .
N2 C221 H22A 108.4 . .
C222 C221 H22B 108.4 . .
N2 C221 H22B 108.4 . .
H22A C221 H22B 107.4 . .
C221 C222 C223 110.3(3) . .
C221 C222 H22C 109.6 . .
C223 C222 H22C 109.6 . .
C221 C222 H22D 109.6 . .
C223 C222 H22D 109.6 . .
H22C C222 H22D 108.1 . .
C224 C223 C222 112.5(3) . .
C224 C223 H22E 109.1 . .
C222 C223 H22E 109.1 . .
C224 C223 H22F 109.1 . .
C222 C223 H22F 109.1 . .
H22E C223 H22F 107.8 . .
C223 C224 H22G 109.5 . .
C223 C224 H22H 109.5 . .
H22G C224 H22H 109.5 . .
C223 C224 H22I 109.5 . .
H22G C224 H22I 109.5 . .
H22H C224 H22I 109.5 . .
C232 C231 N2 115.8(3) . .
C232 C231 H23A 108.3 . .
N2 C231 H23A 108.3 . .
C232 C231 H23B 108.3 . .
N2 C231 H23B 108.3 . .
H23A C231 H23B 107.4 . .
C231 C232 C233 110.5(3) . .
C231 C232 H23C 109.5 . .
C233 C232 H23C 109.5 . .
C231 C232 H23D 109.5 . .
C233 C232 H23D 109.5 . .
H23C C232 H23D 108.1 . .
C234 C233 C232 112.3(3) . .
C234 C233 H23E 109.1 . .
C232 C233 H23E 109.1 . .
C234 C233 H23F 109.1 . .
C232 C233 H23F 109.1 . .
H23E C233 H23F 107.9 . .
C233 C234 H23G 109.5 . .
C233 C234 H23H 109.5 . .
H23G C234 H23H 109.5 . .
C233 C234 H23I 109.5 . .
H23G C234 H23I 109.5 . .
H23H C234 H23I 109.5 . .
C242 C241 N2 115.5(3) . .
C242 C241 H24A 108.4 . .
N2 C241 H24A 108.4 . .
C242 C241 H24B 108.4 . .
N2 C241 H24B 108.4 . .
H24A C241 H24B 107.5 . .
C241 C242 C243 110.4(3) . .
C241 C242 H24C 109.6 . .
C243 C242 H24C 109.6 . .
C241 C242 H24D 109.6 . .
C243 C242 H24D 109.6 . .
H24C C242 H24D 108.1 . .
C244 C243 C242 111.6(3) . .
C244 C243 H24E 109.3 . .
C242 C243 H24E 109.3 . .
C244 C243 H24F 109.3 . .
C242 C243 H24F 109.3 . .
H24E C243 H24F 108.0 . .
C243 C244 H24G 109.5 . .
C243 C244 H24H 109.5 . .
H24G C244 H24H 109.5 . .
C243 C244 H24I 109.5 . .
H24G C244 H24I 109.5 . .
H24H C244 H24I 109.5 . .
N1S C1S C2S 179.6(5) . .
C1S C2S H2S1 109.5 . .
C1S C2S H2S2 109.5 . .
H2S1 C2S H2S2 109.5 . .
C1S C2S H2S3 109.5 . .
H2S1 C2S H2S3 109.5 . .
H2S2 C2S H2S3 109.5 . .

loop_
_geom_bond_atom_site_label_1
_geom_bond_atom_site_label_2
_geom_bond_distance
_geom_bond_site_symmetry_2
Bi1 O6 2.591(2) .
Bi1 O5 2.637(2) .
Bi1 Br2 2.6373(4) .
Bi1 Br3 2.6942(4) .
Bi1 Br1 2.7022(3) .
Mo1 O1 1.686(2) .
Mo1 O6 1.738(2) .
Mo1 O13 1.912(2) .
Mo1 O11 1.928(2) .
Mo1 O12 2.233(2) 3_577
Mo1 O10 2.474(2) .
Mo2 O2 1.698(2) .
Mo2 O5 1.730(2) .
Mo2 O11 1.8824(19) .
Mo2 O15 2.008(2) .
Mo2 O14 2.275(2) 3_577
Mo2 O10 2.316(2) .
Mo2 Mo3 3.2154(4) .
Mo3 O3 1.697(2) .
Mo3 O12 1.756(2) .
Mo3 O15 1.952(2) .
Mo3 O14 1.9667(19) .
Mo3 O10 2.1343(19) .
Mo3 O10 2.317(2) 3_577
Mo4 O4 1.699(2) .
Mo4 O7 1.722(2) .
Mo4 O13 1.898(2) .
Mo4 O14 2.009(2) .
Mo4 O15 2.298(2) 3_577
Mo4 O10 2.3353(19) .
O10 Mo3 2.317(2) 3_577
O12 Mo1 2.233(2) 3_577
O14 Mo2 2.275(2) 3_577
O15 Mo4 2.298(2) 3_577
N1 C111 1.515(4) .
N1 C131 1.518(4) .
N1 C141 1.519(4) .
N1 C121 1.520(4) .
N2 C241 1.519(4) .
N2 C231 1.522(4) .
N2 C211 1.523(4) .
N2 C221 1.526(4) .
C111 C112 1.507(4) .
C111 H11A 0.9900 .
C111 H11B 0.9900 .
C112 C113 1.532(4) .
C112 H11C 0.9900 .
C112 H11D 0.9900 .
C113 C114 1.514(4) .
C113 H11E 0.9900 .
C113 H11F 0.9900 .
C114 H11G 0.9800 .
C114 H11H 0.9800 .
C114 H11I 0.9800 .
C121 C122 1.509(5) .
C121 H12A 0.9900 .
C121 H12B 0.9900 .
C122 C123 1.526(5) .
C122 H12C 0.9900 .
C122 H12D 0.9900 .
C123 C124 1.499(5) .
C123 H12E 0.9900 .
C123 H12F 0.9900 .
C124 H12G 0.9800 .
C124 H12H 0.9800 .
C124 H12I 0.9800 .
C131 C132 1.508(5) .
C131 H13A 0.9900 .
C131 H13B 0.9900 .
C132 C133 1.521(5) .
C132 H13C 0.9900 .
C132 H13D 0.9900 .
C133 C134 1.502(5) .
C133 H13E 0.9900 .
C133 H13F 0.9900 .
C134 H13G 0.9800 .
C134 H13H 0.9800 .
C134 H13I 0.9800 .
C141 C142 1.516(5) .
C141 H14A 0.9900 .
C141 H14B 0.9900 .
C142 C143 1.536(4) .
C142 H14C 0.9900 .
C142 H14D 0.9900 .
C143 C144 1.520(5) .
C143 H14E 0.9900 .
C143 H14F 0.9900 .
C144 H14G 0.9800 .
C144 H14H 0.9800 .
C144 H14I 0.9800 .
C211 C212 1.520(4) .
C211 H21A 0.9900 .
C211 H21B 0.9900 .
C212 C213 1.533(4) .
C212 H21C 0.9900 .
C212 H21D 0.9900 .
C213 C214 1.504(5) .
C213 H21E 0.9900 .
C213 H21F 0.9900 .
C214 H21G 0.9800 .
C214 H21H 0.9800 .
C214 H21I 0.9800 .
C221 C222 1.518(4) .
C221 H22A 0.9900 .
C221 H22B 0.9900 .
C222 C223 1.527(4) .
C222 H22C 0.9900 .
C222 H22D 0.9900 .
C223 C224 1.513(5) .
C223 H22E 0.9900 .
C223 H22F 0.9900 .
C224 H22G 0.9800 .
C224 H22H 0.9800 .
C224 H22I 0.9800 .
C231 C232 1.506(4) .
C231 H23A 0.9900 .
C231 H23B 0.9900 .
C232 C233 1.520(5) .
C232 H23C 0.9900 .
C232 H23D 0.9900 .
C233 C234 1.514(4) .
C233 H23E 0.9900 .
C233 H23F 0.9900 .
C234 H23G 0.9800 .
C234 H23H 0.9800 .
C234 H23I 0.9800 .
C241 C242 1.515(4) .
C241 H24A 0.9900 .
C241 H24B 0.9900 .
C242 C243 1.525(5) .
C242 H24C 0.9900 .
C242 H24D 0.9900 .
C243 C244 1.517(5) .
C243 H24E 0.9900 .
C243 H24F 0.9900 .
C244 H24G 0.9800 .
C244 H24H 0.9800 .
C244 H24I 0.9800 .
N1S C1S 1.137(5) .
C1S C2S 1.465(5) .
C2S H2S1 0.9800 .
C2S H2S2 0.9800 .
C2S H2S3 0.9800 .
